data_4332962
loop_
_publ_author_name
'Song, Li'
'Li, Jianrong'
'Lin, Ping'
'Li, Zhihua'
'Li, Tao'
'Du, Shaowu'
'Wu, Xintao'

_publ_section_title
;
 Synthesis and Crystal Structures of Multidimensional Coordination
 Polymers Based on W/Cu/S Clusters with Flexible Imidazole Ligands
;
_journal_issue 25
_journal_name_full 'Inorganic Chemistry'
_journal_page_first 10155
_journal_page_last 10161
_journal_paper_doi 10.1021/ic061142i
_journal_volume 45
_journal_year 2006
_chemical_formula_sum 'C31 H35 Cu3 I N9 O4 S3 W'
_chemical_formula_weight 1195.23
_chemical_name_systematic
; 
 ? 
;
_space_group_IT_number 2
_symmetry_cell_setting triclinic
_symmetry_space_group_name_Hall '-P 1'
_symmetry_space_group_name_H-M 'P -1'
_atom_sites_solution_hydrogens geom
_atom_sites_solution_primary direct
_atom_sites_solution_secondary difmap
_audit_creation_method SHELXL-97
_cell_angle_alpha 71.369(6)
_cell_angle_beta 87.414(10)
_cell_angle_gamma 77.259(9)
_cell_formula_units_Z 2
_cell_length_a 10.566(3)
_cell_length_b 12.616(4)
_cell_length_c 17.495(6)
_cell_measurement_reflns_used 4849
_cell_measurement_temperature 293(2)
_cell_measurement_theta_max 27.48
_cell_measurement_theta_min 3.20
_cell_volume 2154.7(12)
_computing_cell_refinement 'CrystalClear (Rigaku/MSC Inc., 2005)'
_computing_data_collection 'CrystalClear (Rigaku/MSC Inc., 2005)'
_computing_data_reduction 'CrystalClear (Rigaku/MSC Inc., 2005)'
_computing_structure_refinement 'SHELXL-97 (Sheldrick, 1997)'
_computing_structure_solution 'SHELXS-97 (Sheldrick, 1990)'
_diffrn_ambient_temperature 293(2)
_diffrn_measured_fraction_theta_full 0.985
_diffrn_measured_fraction_theta_max 0.985
_diffrn_measurement_device_type 'Saturn70 (4x4 bin mode)'
_diffrn_measurement_method CCD_Profile_fitting
_diffrn_radiation_monochromator graphite
_diffrn_radiation_source 'fine-focus sealed tube'
_diffrn_radiation_type MoK\a
_diffrn_radiation_wavelength 0.71073
_diffrn_reflns_av_R_equivalents 0.0295
_diffrn_reflns_av_sigmaI/netI 0.0543
_diffrn_reflns_limit_h_max 13
_diffrn_reflns_limit_h_min -13
_diffrn_reflns_limit_k_max 16
_diffrn_reflns_limit_k_min -14
_diffrn_reflns_limit_l_max 22
_diffrn_reflns_limit_l_min -22
_diffrn_reflns_number 16796
_diffrn_reflns_theta_full 27.48
_diffrn_reflns_theta_max 27.48
_diffrn_reflns_theta_min 3.20
_diffrn_standards_decay_% none
_diffrn_standards_interval_count none
_diffrn_standards_interval_time none
_diffrn_standards_number none
_exptl_absorpt_coefficient_mu 5.026
_exptl_absorpt_correction_T_max 1.0000
_exptl_absorpt_correction_T_min .8477
_exptl_absorpt_correction_type empirical
_exptl_absorpt_process_details 'SADABS (Sheldrick, 1996)'
_exptl_crystal_colour red
_exptl_crystal_density_diffrn 1.842
_exptl_crystal_density_method 'not measured'
_exptl_crystal_description prism
_exptl_crystal_F_000 1156
_exptl_crystal_size_max .18
_exptl_crystal_size_mid .10
_exptl_crystal_size_min .08
_refine_diff_density_max 1.136
_refine_diff_density_min -0.923
_refine_diff_density_rms 0.143
_refine_ls_extinction_method none
_refine_ls_goodness_of_fit_ref 1.092
_refine_ls_hydrogen_treatment mixed
_refine_ls_matrix_type full
_refine_ls_number_parameters 459
_refine_ls_number_reflns 9739
_refine_ls_number_restraints 0
_refine_ls_restrained_S_all 1.092
_refine_ls_R_factor_gt 0.0543
_refine_ls_shift/su_max 0.001
_refine_ls_shift/su_mean 0.000
_refine_ls_structure_factor_coef Fsqd
_refine_ls_weighting_details 'calc w=1/[\s^2^(Fo^2^)+(0.0388P)^2^+6.8704P] where P=(Fo^2^+2Fc^2^)/3'
_refine_ls_weighting_scheme calc
_refine_ls_wR_factor_gt 0.1069
_refine_ls_wR_factor_ref 0.1176
_reflns_number_gt 7944
_reflns_number_total 9739
_reflns_threshold_expression >2sigma(I)
_cod_data_source_file ic061142isup5.cif
_cod_data_source_block compound5
_cod_depositor_comments
;
The following automatic conversions were performed:

'_symmetry_cell_setting' value 'Triclinic' changed to 'triclinic'
according to /home/saulius/struct/CIF-dictionaries/cif_core.dic
dictionary named 'cif_core.dic' version 2.4.2 from 2011-04-26.

Automatic conversion script
Id: cif_fix_values 1891 2012-01-12 08:04:46Z andrius 
;
_cod_original_sg_symbol_H-M P-1
_cod_database_code 4332962
_refine_ls_r_factor_ref 0.0715

loop_
_symmetry_equiv_pos_as_xyz
'x, y, z'
'-x, -y, -z'

loop_
_atom_site_label
_atom_site_type_symbol
_atom_site_fract_x
_atom_site_fract_y
_atom_site_fract_z
_atom_site_U_iso_or_equiv
_atom_site_adp_type
_atom_site_occupancy
_atom_site_symmetry_multiplicity
_atom_site_calc_flag
_atom_site_refinement_flags
W W -0.96313(3) 0.90582(2) 0.159640(17) 0.03563(9) Uani 1 1 d .
Cu1 Cu -0.70486(8) 0.81973(8) 0.16959(6) 0.0444(2) Uani 1 1 d .
Cu2 Cu -1.00371(10) 0.73132(11) 0.28635(7) 0.0707(3) Uani 1 1 d .
Cu3 Cu -1.01860(9) 0.76000(11) 0.09174(8) 0.0683(3) Uani 1 1 d .
I I -0.90915(5) 0.52173(5) 0.24259(3) 0.05583(15) Uani 1 1 d .
S1 S -0.84889(17) 0.84639(19) 0.06339(12) 0.0478(5) Uani 1 1 d .
S2 S -0.84291(17) 0.83126(18) 0.27551(11) 0.0462(4) Uani 1 1 d .
S3 S -1.14468(16) 0.83347(16) 0.17883(12) 0.0451(4) Uani 1 1 d .
O1 O -1.0061(5) 1.0538(4) 0.1337(3) 0.0552(14) Uani 1 1 d .
O2 O -1.1297(16) 0.249(2) 0.4300(13) 0.256(11) Uani 1 1 d .
O3 O -1.513(3) 0.931(3) 0.404(2) 0.454(17) Uiso 1 1 d .
O4 O -1.378(3) 0.854(3) 0.5563(18) 0.403(15) Uiso 1 1 d .
N1 N -0.6207(6) 0.9642(5) 0.1198(4) 0.0451(14) Uani 1 1 d .
N2 N -0.4880(6) 1.0818(5) 0.0909(4) 0.0482(16) Uani 1 1 d .
N3 N -0.5536(6) 1.6876(5) 0.2081(4) 0.0457(14) Uani 1 1 d .
N4 N -0.4504(6) 1.5136(5) 0.2776(4) 0.0518(16) Uani 1 1 d .
N5 N -1.0769(6) 0.6655(6) 0.3907(4) 0.0544(17) Uani 1 1 d .
N6 N -1.1637(5) 0.5498(6) 0.4898(4) 0.0484(16) Uani 1 1 d .
N7 N -1.0852(5) 0.6802(6) 0.0295(4) 0.0499(16) Uani 1 1 d .
N8 N -1.1639(5) 0.5526(5) -0.0007(4) 0.0432(14) Uani 1 1 d .
N9 N -0.9932(15) 0.1457(12) 0.3566(10) 0.139(5) Uani 1 1 d .
C1 C -0.5148(7) 0.9861(7) 0.1420(5) 0.0491(18) Uani 1 1 d .
H1A H -0.4645 0.9404 0.1878 0.059 Uiso 1 1 calc R
C2 C -0.6645(8) 1.0506(7) 0.0499(5) 0.056(2) Uani 1 1 d .
H2A H -0.7381 1.0577 0.0199 0.067 Uiso 1 1 calc R
C3 C -0.5829(9) 1.1243(7) 0.0316(5) 0.061(2) Uani 1 1 d .
H3A H -0.5902 1.1906 -0.0125 0.073 Uiso 1 1 calc R
C4 C -0.3776(7) 1.1326(7) 0.0971(5) 0.053(2) Uani 1 1 d .
H4A H -0.3642 1.1848 0.0446 0.064 Uiso 1 1 calc R
H4B H -0.2999 1.0722 0.1123 0.064 Uiso 1 1 calc R
C5 C -0.3970(7) 1.1963(6) 0.1575(5) 0.0467(18) Uani 1 1 d .
C6 C -0.2868(9) 1.2132(8) 0.1885(6) 0.067(2) Uani 1 1 d .
H6A H -0.2050 1.1818 0.1738 0.081 Uiso 1 1 calc R
C7 C -0.2980(9) 1.2762(9) 0.2409(7) 0.080(3) Uani 1 1 d .
H7A H -0.2236 1.2889 0.2597 0.095 Uiso 1 1 calc R
C8 C -0.4179(10) 1.3206(7) 0.2657(5) 0.061(2) Uani 1 1 d .
C9 C -0.5259(9) 1.3026(8) 0.2348(6) 0.067(2) Uani 1 1 d .
H9A H -0.6078 1.3326 0.2502 0.080 Uiso 1 1 calc R
C10 C -0.5155(8) 1.2408(8) 0.1809(6) 0.065(2) Uani 1 1 d .
H10A H -0.5899 1.2298 0.1609 0.077 Uiso 1 1 calc R
C12 C -0.5653(7) 1.5842(7) 0.2510(5) 0.0508(19) Uani 1 1 d .
H12A H -0.6444 1.5623 0.2616 0.061 Uiso 1 1 calc R
C14 C -0.4225(8) 1.6843(8) 0.2062(5) 0.056(2) Uani 1 1 d .
H14A H -0.3839 1.7451 0.1795 0.068 Uiso 1 1 calc R
C13 C -0.3594(7) 1.5781(8) 0.2496(6) 0.061(2) Uani 1 1 d .
H13A H -0.2701 1.5532 0.2588 0.073 Uiso 1 1 calc R
C11 C -0.4304(11) 1.3919(8) 0.3219(6) 0.074(3) Uani 1 1 d .
H11A H -0.5030 1.3781 0.3569 0.089 Uiso 1 1 calc R
H11B H -0.3523 1.3683 0.3556 0.089 Uiso 1 1 calc R
C15 C -1.1117(7) 0.5665(7) 0.4175(5) 0.0513(19) Uani 1 1 d .
H15A H -1.1010 0.5142 0.3891 0.062 Uiso 1 1 calc R
C16 C -1.1074(9) 0.7126(8) 0.4500(6) 0.067(2) Uani 1 1 d .
H16A H -1.0936 0.7833 0.4490 0.080 Uiso 1 1 calc R
C17 C -1.1615(8) 0.6409(9) 0.5116(6) 0.068(3) Uani 1 1 d .
H17A H -1.1911 0.6534 0.5595 0.081 Uiso 1 1 calc R
C18 C -1.2229(7) 0.4547(8) 0.5313(5) 0.058(2) Uani 1 1 d .
H18A H -1.2074 0.4347 0.5889 0.070 Uiso 1 1 calc R
H18B H -1.1818 0.3888 0.5151 0.070 Uiso 1 1 calc R
C19 C -1.3672(7) 0.4806(7) 0.5144(4) 0.0425(16) Uani 1 1 d .
C20 C -1.4368(7) 0.4020(7) 0.5570(5) 0.0508(19) Uani 1 1 d .
H20A H -1.3950 0.3354 0.5961 0.061 Uiso 1 1 calc R
C21 C -1.4311(7) 0.5790(7) 0.4579(5) 0.056(2) Uani 1 1 d .
H21A H -1.3852 0.6336 0.4292 0.067 Uiso 1 1 calc R
C22 C -1.1256(7) 0.5845(7) 0.0584(5) 0.0505(19) Uani 1 1 d .
H22A H -1.1273 0.5441 0.1131 0.061 Uiso 1 1 calc R
C23 C -1.0984(7) 0.7104(6) -0.0526(5) 0.0485(18) Uani 1 1 d .
H23A H -1.0764 0.7748 -0.0895 0.058 Uiso 1 1 calc R
C24 C -1.1481(7) 0.6323(7) -0.0717(5) 0.0493(18) Uani 1 1 d .
H24A H -1.1677 0.6329 -0.1232 0.059 Uiso 1 1 calc R
C25 C -1.2186(7) 0.4503(7) 0.0108(6) 0.055(2) Uani 1 1 d .
H25A H -1.1914 0.3957 0.0636 0.066 Uiso 1 1 calc R
H25B H -1.1840 0.4142 -0.0293 0.066 Uiso 1 1 calc R
C26 C -1.3647(6) 0.4791(6) 0.0040(5) 0.0413(16) Uani 1 1 d .
C27 C -1.4402(7) 0.5375(7) 0.0508(5) 0.052(2) Uani 1 1 d .
H27A H -1.3998 0.5628 0.0857 0.062 Uiso 1 1 calc R
C28 C -1.4267(7) 0.4410(7) -0.0469(5) 0.0488(19) Uani 1 1 d .
H28A H -1.3781 0.4007 -0.0785 0.059 Uiso 1 1 calc R
C29 C -1.048(2) 0.0421(16) 0.3837(14) 0.207(10) Uani 1 1 d .
H29A H -1.1122 0.0495 0.4235 0.310 Uiso 1 1 calc R
H29B H -0.9804 -0.0241 0.4066 0.310 Uiso 1 1 calc R
H29C H -1.0884 0.0336 0.3384 0.310 Uiso 1 1 calc R
C30 C -0.886(2) 0.1473(17) 0.2980(14) 0.201(11) Uani 1 1 d .
H30A H -0.8557 0.2170 0.2874 0.301 Uiso 1 1 calc R
H30B H -0.9171 0.1432 0.2486 0.301 Uiso 1 1 calc R
H30C H -0.8156 0.0829 0.3204 0.301 Uiso 1 1 calc R
C31 C -1.039(3) 0.2345(19) 0.3850(15) 0.184(10) Uani 1 1 d .
H31A H -0.9959 0.2942 0.3678 0.220 Uiso 1 1 calc R

loop_
_atom_site_aniso_label
_atom_site_aniso_U_11
_atom_site_aniso_U_22
_atom_site_aniso_U_33
_atom_site_aniso_U_23
_atom_site_aniso_U_13
_atom_site_aniso_U_12
W 0.03136(14) 0.03656(15) 0.04015(16) -0.01201(12) 0.00057(11) -0.01000(11)
Cu1 0.0348(4) 0.0462(5) 0.0534(6) -0.0174(4) 0.0000(4) -0.0091(4)
Cu2 0.0502(6) 0.0919(9) 0.0535(7) 0.0109(6) -0.0013(5) -0.0320(6)
Cu3 0.0419(5) 0.0917(8) 0.1029(9) -0.0679(8) 0.0060(5) -0.0249(5)
I 0.0598(3) 0.0572(3) 0.0519(3) -0.0211(3) -0.0034(2) -0.0089(3)
S1 0.0375(9) 0.0711(13) 0.0441(11) -0.0270(10) 0.0039(8) -0.0185(9)
S2 0.0406(10) 0.0614(12) 0.0387(10) -0.0157(9) -0.0010(8) -0.0156(9)
S3 0.0285(8) 0.0496(11) 0.0563(12) -0.0132(9) 0.0018(8) -0.0128(8)
O1 0.052(3) 0.039(3) 0.070(4) -0.011(3) -0.003(3) -0.008(2)
O2 0.159(14) 0.42(3) 0.28(2) -0.27(2) -0.027(13) -0.015(15)
N1 0.043(3) 0.044(3) 0.050(4) -0.013(3) 0.003(3) -0.015(3)
N2 0.048(4) 0.040(3) 0.061(4) -0.018(3) 0.018(3) -0.017(3)
N3 0.036(3) 0.042(3) 0.060(4) -0.019(3) -0.006(3) -0.005(3)
N4 0.058(4) 0.045(4) 0.055(4) -0.025(3) -0.017(3) 0.000(3)
N5 0.045(4) 0.068(5) 0.048(4) -0.011(3) 0.006(3) -0.021(3)
N6 0.034(3) 0.073(5) 0.038(3) -0.009(3) 0.005(3) -0.023(3)
N7 0.033(3) 0.068(4) 0.061(4) -0.033(4) 0.003(3) -0.019(3)
N8 0.024(3) 0.048(4) 0.065(4) -0.027(3) -0.004(3) -0.010(3)
N9 0.165(13) 0.104(10) 0.150(13) -0.040(9) -0.054(10) -0.020(9)
C1 0.046(4) 0.049(4) 0.058(5) -0.017(4) -0.002(4) -0.022(4)
C2 0.051(5) 0.043(4) 0.065(6) -0.008(4) -0.010(4) -0.005(4)
C3 0.066(6) 0.044(5) 0.060(6) -0.005(4) 0.001(4) -0.006(4)
C4 0.045(4) 0.046(4) 0.081(6) -0.031(4) 0.017(4) -0.019(4)
C5 0.039(4) 0.030(4) 0.069(5) -0.014(3) 0.002(4) -0.007(3)
C6 0.054(5) 0.067(6) 0.079(7) -0.027(5) 0.003(5) -0.004(4)
C7 0.060(6) 0.081(7) 0.106(9) -0.050(7) -0.022(6) 0.003(5)
C8 0.080(6) 0.049(5) 0.050(5) -0.016(4) -0.002(4) -0.002(5)
C9 0.054(5) 0.057(5) 0.093(7) -0.037(5) 0.009(5) -0.004(4)
C10 0.045(5) 0.068(6) 0.093(7) -0.043(5) 0.008(4) -0.013(4)
C12 0.041(4) 0.059(5) 0.056(5) -0.025(4) -0.003(4) -0.009(4)
C14 0.047(5) 0.067(6) 0.071(6) -0.041(5) 0.008(4) -0.018(4)
C13 0.033(4) 0.073(6) 0.085(7) -0.046(5) -0.021(4) 0.003(4)
C11 0.100(8) 0.053(5) 0.059(6) -0.015(4) -0.025(5) 0.009(5)
C15 0.038(4) 0.066(5) 0.048(5) -0.012(4) 0.003(3) -0.017(4)
C16 0.065(6) 0.068(6) 0.076(7) -0.022(5) 0.007(5) -0.034(5)
C17 0.061(5) 0.103(8) 0.056(6) -0.039(6) 0.014(4) -0.034(5)
C18 0.039(4) 0.070(6) 0.057(5) 0.000(4) -0.008(4) -0.022(4)
C19 0.036(4) 0.056(5) 0.037(4) -0.012(3) 0.003(3) -0.018(3)
C20 0.039(4) 0.052(5) 0.047(5) 0.004(3) -0.003(3) -0.010(3)
C21 0.045(4) 0.061(5) 0.052(5) 0.006(4) 0.000(4) -0.025(4)
C22 0.033(4) 0.065(5) 0.059(5) -0.023(4) -0.005(3) -0.017(4)
C23 0.044(4) 0.040(4) 0.062(5) -0.015(4) 0.004(4) -0.014(3)
C24 0.043(4) 0.060(5) 0.048(5) -0.022(4) 0.000(3) -0.013(4)
C25 0.036(4) 0.046(4) 0.089(7) -0.025(4) -0.001(4) -0.016(3)
C26 0.033(3) 0.037(4) 0.057(5) -0.014(3) -0.005(3) -0.013(3)
C27 0.043(4) 0.064(5) 0.068(5) -0.043(4) -0.004(4) -0.017(4)
C28 0.036(4) 0.055(5) 0.067(5) -0.035(4) 0.003(3) -0.011(3)
C29 0.26(3) 0.116(15) 0.25(3) -0.060(16) 0.03(2) -0.064(16)
C30 0.25(2) 0.162(18) 0.23(3) -0.107(18) 0.11(2) -0.082(18)
C31 0.23(3) 0.144(17) 0.21(3) -0.103(18) -0.08(2) -0.031(18)

loop_
_atom_type_symbol
_atom_type_description
_atom_type_scat_dispersion_real
_atom_type_scat_dispersion_imag
_atom_type_scat_source
C C 0.0033 0.0016 'International Tables Vol C Tables 4.2.6.8 and 6.1.1.4'
H H 0.0000 0.0000 'International Tables Vol C Tables 4.2.6.8 and 6.1.1.4'
N N 0.0061 0.0033 'International Tables Vol C Tables 4.2.6.8 and 6.1.1.4'
O O 0.0106 0.0060 'International Tables Vol C Tables 4.2.6.8 and 6.1.1.4'
S S 0.1246 0.1234 'International Tables Vol C Tables 4.2.6.8 and 6.1.1.4'
Cu Cu 0.3201 1.2651 'International Tables Vol C Tables 4.2.6.8 and 6.1.1.4'
I I -0.4742 1.8119 'International Tables Vol C Tables 4.2.6.8 and 6.1.1.4'
W W -0.8490 6.8722 'International Tables Vol C Tables 4.2.6.8 and 6.1.1.4'

loop_
_geom_angle_atom_site_label_1
_geom_angle_atom_site_label_2
_geom_angle_atom_site_label_3
_geom_angle
_geom_angle_site_symmetry_1
_geom_angle_site_symmetry_3
O1 W S1 112.6(2) . .
O1 W S2 110.3(2) . .
S1 W S2 108.35(7) . .
O1 W S3 109.60(18) . .
S1 W S3 107.63(7) . .
S2 W S3 108.25(7) . .
O1 W Cu3 132.14(19) . .
S1 W Cu3 53.88(5) . .
S2 W Cu3 117.50(6) . .
S3 W Cu3 54.02(6) . .
O1 W Cu2 134.92(19) . .
S1 W Cu2 112.51(7) . .
S2 W Cu2 54.71(6) . .
S3 W Cu2 54.62(6) . .
Cu3 W Cu2 76.81(5) . .
O1 W Cu1 114.16(17) . .
S1 W Cu1 55.76(5) . .
S2 W Cu1 55.19(5) . .
S3 W Cu1 136.22(6) . .
Cu3 W Cu1 94.93(3) . .
Cu2 W Cu1 91.89(4) . .
N3 Cu1 N1 104.6(2) 1_545 .
N3 Cu1 S2 110.2(2) 1_545 .
N1 Cu1 S2 114.33(17) . .
N3 Cu1 S1 124.95(19) 1_545 .
N1 Cu1 S1 99.91(18) . .
S2 Cu1 S1 102.94(7) . .
N3 Cu1 W 150.13(18) 1_545 .
N1 Cu1 W 105.02(17) . .
S2 Cu1 W 52.77(5) . .
S1 Cu1 W 52.52(5) . .
N5 Cu2 S3 118.0(2) . .
N5 Cu2 S2 120.9(2) . .
S3 Cu2 S2 105.93(8) . .
N5 Cu2 W 153.6(2) . .
S3 Cu2 W 53.62(5) . .
S2 Cu2 W 53.34(5) . .
N5 Cu2 I 99.4(2) . .
S3 Cu2 I 99.06(7) . .
S2 Cu2 I 111.01(7) . .
W Cu2 I 106.57(5) . .
N7 Cu3 S1 127.68(19) . .
N7 Cu3 S3 121.47(18) . .
S1 Cu3 S3 107.68(8) . .
N7 Cu3 W 168.4(2) . .
S1 Cu3 W 53.82(5) . .
S3 Cu3 W 54.13(5) . .
W S1 Cu3 72.30(6) . .
W S1 Cu1 71.72(6) . .
Cu3 S1 Cu1 118.06(10) . .
W S2 Cu2 71.94(6) . .
W S2 Cu1 72.03(6) . .
Cu2 S2 Cu1 113.19(9) . .
Cu3 S3 W 71.85(6) . .
Cu3 S3 Cu2 93.19(8) . .
W S3 Cu2 71.75(6) . .
C1 N1 C2 105.9(6) . .
C1 N1 Cu1 129.9(5) . .
C2 N1 Cu1 123.9(5) . .
C1 N2 C3 107.0(6) . .
C1 N2 C4 126.6(7) . .
C3 N2 C4 126.4(7) . .
C12 N3 C14 105.7(7) . .
C12 N3 Cu1 123.3(5) . 1_565
C14 N3 Cu1 130.5(6) . 1_565
C12 N4 C13 105.7(7) . .
C12 N4 C11 125.5(8) . .
C13 N4 C11 128.7(8) . .
C15 N5 C16 104.6(7) . .
C15 N5 Cu2 127.4(6) . .
C16 N5 Cu2 128.0(6) . .
C17 N6 C15 107.1(7) . .
C17 N6 C18 127.6(7) . .
C15 N6 C18 125.1(7) . .
C22 N7 C23 105.8(6) . .
C22 N7 Cu3 126.4(6) . .
C23 N7 Cu3 127.8(5) . .
C22 N8 C24 107.7(6) . .
C22 N8 C25 125.1(7) . .
C24 N8 C25 127.1(7) . .
C31 N9 C29 120(2) . .
C31 N9 C30 122.2(18) . .
C29 N9 C30 117.5(15) . .
N1 C1 N2 111.8(7) . .
C3 C2 N1 108.9(7) . .
C2 C3 N2 106.5(7) . .
N2 C4 C5 113.1(6) . .
C10 C5 C6 118.9(8) . .
C10 C5 C4 123.5(7) . .
C6 C5 C4 117.5(7) . .
C7 C6 C5 120.5(8) . .
C6 C7 C8 120.9(9) . .
C9 C8 C7 117.8(8) . .
C9 C8 C11 121.1(9) . .
C7 C8 C11 121.0(9) . .
C8 C9 C10 121.5(8) . .
C5 C10 C9 120.2(8) . .
N3 C12 N4 112.4(7) . .
C13 C14 N3 108.6(7) . .
C14 C13 N4 107.6(7) . .
N4 C11 C8 111.8(7) . .
N5 C15 N6 112.1(8) . .
N5 C16 C17 109.7(8) . .
N6 C17 C16 106.5(8) . .
N6 C18 C19 113.0(7) . .
C20 C19 C21 118.9(7) . .
C20 C19 C18 118.5(7) . .
C21 C19 C18 122.7(6) . .
C19 C20 C21 120.5(7) . 2_266
C19 C21 C20 120.7(7) . 2_266
N7 C22 N8 111.0(7) . .
C24 C23 N7 109.3(7) . .
C23 C24 N8 106.1(7) . .
N8 C25 C26 112.5(6) . .
C28 C26 C27 118.3(6) . .
C28 C26 C25 119.8(7) . .
C27 C26 C25 121.8(7) . .
C28 C27 C26 121.6(7) 2_265 .
C27 C28 C26 120.1(7) 2_265 .
O2 C31 N9 130(3) . .

loop_
_geom_bond_atom_site_label_1
_geom_bond_atom_site_label_2
_geom_bond_distance
_geom_bond_site_symmetry_2
W O1 1.732(5) .
W S1 2.2536(19) .
W S2 2.257(2) .
W S3 2.2680(18) .
W Cu3 2.6597(11) .
W Cu2 2.6752(12) .
W Cu1 2.6966(12) .
Cu1 N3 1.997(6) 1_545
Cu1 N1 2.121(6) .
Cu1 S2 2.328(2) .
Cu1 S1 2.348(2) .
Cu2 N5 1.951(6) .
Cu2 S3 2.297(2) .
Cu2 S2 2.297(2) .
Cu2 I 2.9385(17) .
Cu3 N7 1.944(6) .
Cu3 S1 2.255(2) .
Cu3 S3 2.265(2) .
O2 C31 1.23(3) .
N1 C1 1.314(9) .
N1 C2 1.369(10) .
N2 C1 1.332(9) .
N2 C3 1.367(11) .
N2 C4 1.473(9) .
N3 C12 1.310(10) .
N3 C14 1.376(9) .
N3 Cu1 1.997(6) 1_565
N4 C12 1.339(10) .
N4 C13 1.369(11) .
N4 C11 1.455(11) .
N5 C15 1.315(10) .
N5 C16 1.346(11) .
N6 C17 1.327(11) .
N6 C15 1.329(9) .
N6 C18 1.446(9) .
N7 C22 1.309(10) .
N7 C23 1.369(10) .
N8 C22 1.332(9) .
N8 C24 1.356(10) .
N8 C25 1.480(9) .
N9 C31 1.35(2) .
N9 C29 1.48(2) .
N9 C30 1.49(2) .
C2 C3 1.360(11) .
C4 C5 1.501(10) .
C5 C10 1.357(10) .
C5 C6 1.391(11) .
C6 C7 1.378(13) .
C7 C8 1.378(12) .
C8 C9 1.377(13) .
C8 C11 1.514(12) .
C9 C10 1.389(12) .
C14 C13 1.348(12) .
C16 C17 1.363(12) .
C18 C19 1.509(10) .
C19 C20 1.371(10) .
C19 C21 1.372(11) .
C20 C21 1.386(10) 2_266
C21 C20 1.386(10) 2_266
C23 C24 1.347(10) .
C25 C26 1.507(9) .
C26 C28 1.385(9) .
C26 C27 1.386(10) .
C27 C28 1.372(10) 2_265
C28 C27 1.372(10) 2_265
